data_1561617
loop_
_publ_author_name
'Ren, Yixia'
'Chai, Hongmei'
'Tang, Long'
'Hou, Xiangyang'
'Wang, Jijiang'

_publ_section_title
;
 Structural diversity and fluorescence properties of three
 2-sulfoterephthalate CdII/ZnII coordination polymers employing
 1,4-bisbenzimidazole
;
_journal_name_full 'Journal of Solid State Chemistry'
_journal_page_first 103
_journal_page_last 109
_journal_paper_doi 10.1016/j.jssc.2015.12.001
_journal_volume 234
_journal_year 2016
_chemical_formula_sum 'C20 H19 Cd1.5 N4 O10 S'
_chemical_formula_weight 676.05
_space_group_IT_number 41
_space_group_name_Hall 'A 2 -2ab'
_space_group_name_H-M_alt 'A e a 2'
_symmetry_cell_setting orthorhombic
_symmetry_space_group_name_H-M 'A e a 2'
_atom_sites_solution_hydrogens geom
_atom_sites_solution_primary direct
_atom_sites_solution_secondary difmap
_audit_creation_method SHELXL-97
_cell_angle_alpha 90.00
_cell_angle_beta 90.00
_cell_angle_gamma 90.00
_cell_formula_units_Z 8
_cell_length_a 14.373(2)
_cell_length_b 38.220(5)
_cell_length_c 9.0099(12)
_cell_measurement_temperature 296(2)
_cell_volume 4949.5(12)
_computing_structure_refinement 'SHELXL-97 (Sheldrick, 1997)'
_computing_structure_solution 'SHELXS-97 (Sheldrick, 1990)'
_diffrn_ambient_temperature 296(2)
_diffrn_measured_fraction_theta_full 0.999
_diffrn_measured_fraction_theta_max 0.999
_diffrn_measurement_device_type 'Siemens R3m'
_diffrn_radiation_monochromator graphite
_diffrn_radiation_source 'fine-focus sealed tube'
_diffrn_radiation_type MoK\a
_diffrn_radiation_wavelength 0.71073
_diffrn_reflns_av_R_equivalents 0.0172
_diffrn_reflns_av_sigmaI/netI 0.0221
_diffrn_reflns_limit_h_max 11
_diffrn_reflns_limit_h_min -17
_diffrn_reflns_limit_k_max 38
_diffrn_reflns_limit_k_min -45
_diffrn_reflns_limit_l_max 10
_diffrn_reflns_limit_l_min -10
_diffrn_reflns_number 12079
_diffrn_reflns_theta_full 25.00
_diffrn_reflns_theta_max 25.00
_diffrn_reflns_theta_min 1.77
_exptl_absorpt_coefficient_mu 1.446
_exptl_crystal_density_diffrn 1.815
_exptl_crystal_density_method 'not measured'
_exptl_crystal_description block
_exptl_crystal_F_000 2680
_refine_diff_density_max 0.559
_refine_diff_density_min -0.279
_refine_diff_density_rms 0.063
_refine_ls_abs_structure_details 'Flack H D (1983), Acta Cryst. A39, 876-881'
_refine_ls_abs_structure_Flack 0.00(2)
_refine_ls_extinction_method none
_refine_ls_goodness_of_fit_ref 1.127
_refine_ls_hydrogen_treatment mixed
_refine_ls_matrix_type full
_refine_ls_number_parameters 342
_refine_ls_number_reflns 4177
_refine_ls_number_restraints 8
_refine_ls_restrained_S_all 1.223
_refine_ls_R_factor_all 0.0208
_refine_ls_R_factor_gt 0.0184
_refine_ls_shift/su_max 0.001
_refine_ls_shift/su_mean 0.000
_refine_ls_structure_factor_coef Fsqd
_refine_ls_weighting_details 'calc w=1/[\s^2^(Fo^2^)+(0.0318P)^2^+2.7391P] where P=(Fo^2^+2Fc^2^)/3'
_refine_ls_weighting_scheme calc
_refine_ls_wR_factor_gt 0.0470
_refine_ls_wR_factor_ref 0.0573
_reflns_number_gt 3955
_reflns_number_total 4177
_reflns_threshold_expression >2sigma(I)
_cod_data_source_file JSSC-2016-234-103.cif
_cod_data_source_block 2
_cod_original_cell_volume 4949.3(12)
_cod_original_sg_symbol_H-M Aba2
_cod_original_formula_sum 'C20 H19 Cd1.50 N4 O10 S'
_cod_database_code 1561617

loop_
_symmetry_equiv_pos_as_xyz
'x, y, z'
'-x, -y, z'
'x+1/2, -y+1/2, z'
'-x+1/2, y+1/2, z'
'x, y+1/2, z+1/2'
'-x, -y+1/2, z+1/2'
'x+1/2, -y+1, z+1/2'
'-x+1/2, y+1, z+1/2'

loop_
_atom_site_label
_atom_site_type_symbol
_atom_site_fract_x
_atom_site_fract_y
_atom_site_fract_z
_atom_site_U_iso_or_equiv
_atom_site_adp_type
_atom_site_occupancy
_atom_site_symmetry_multiplicity
_atom_site_calc_flag
_atom_site_refinement_flags
_atom_site_disorder_assembly
_atom_site_disorder_group
Cd1 Cd 0.5000 0.0000 0.62316(6) 0.02964(10) Uani 1 2 d S . .
Cd2 Cd 0.224207(16) 0.220223(6) 0.37641(4) 0.02732(8) Uani 1 1 d . . .
N1 N 0.1068(3) 0.48259(10) -0.2136(5) 0.0493(11) Uani 1 1 d . . .
N2 N 0.1808(3) 0.44883(10) -0.0556(5) 0.0502(11) Uani 1 1 d . . .
N3 N 0.2855(2) 0.32804(9) 0.2569(4) 0.0334(8) Uani 1 1 d . . .
N4 N 0.2799(2) 0.27449(9) 0.3413(4) 0.0347(11) Uani 1 1 d . . .
O1 O 0.4096(3) 0.02442(8) 0.4336(4) 0.0580(10) Uani 1 1 d . . .
O2 O 0.4693(4) 0.06147(9) 0.5877(5) 0.0770(14) Uani 1 1 d . . .
O3 O 0.3279(2) 0.16710(7) -0.0458(3) 0.0367(7) Uani 1 1 d . . .
O4 O 0.27655(18) 0.19679(7) 0.1463(3) 0.0314(7) Uani 1 1 d . . .
O5 O 0.38335(19) 0.20753(7) 0.4329(3) 0.0307(6) Uani 1 1 d . . .
O6 O 0.4841(2) 0.20374(8) 0.2180(3) 0.0359(7) Uani 1 1 d . . .
O7 O 0.53452(19) 0.18064(7) 0.4548(4) 0.0338(7) Uani 1 1 d . . .
O8 O 0.0997(3) 0.22893(12) 0.2204(4) 0.0595(10) Uani 1 1 d D . .
O9 O 0.1048(3) 0.25060(10) 0.5192(4) 0.0575(11) Uani 1 1 d D . .
O10 O 0.0423(3) 0.11664(12) 0.3225(5) 0.0805(14) Uani 1 1 d D . .
H10A H 0.0394 0.1008 0.2562 0.097 Uiso 1 1 d RD . .
H10B H 0.0765 0.1338 0.3470 0.097 Uiso 1 1 d RD . .
S3 S 0.45660(6) 0.18774(2) 0.35709(11) 0.0243(2) Uani 1 1 d . . .
C1 C 0.4267(3) 0.05487(11) 0.4724(5) 0.0386(10) Uani 1 1 d . . .
C2 C 0.3983(3) 0.08486(9) 0.3736(6) 0.0338(8) Uani 1 1 d . . .
C3 C 0.3434(4) 0.07935(11) 0.2495(5) 0.0432(12) Uani 1 1 d . . .
H3 H 0.3233 0.0569 0.2263 0.052 Uiso 1 1 calc R . .
C4 C 0.3180(3) 0.10748(11) 0.1590(5) 0.0407(11) Uani 1 1 d . . .
H4 H 0.2804 0.1036 0.0766 0.049 Uiso 1 1 calc R . .
C5 C 0.3487(3) 0.14131(10) 0.1913(4) 0.0275(8) Uani 1 1 d . . .
C6 C 0.4068(3) 0.14634(9) 0.3122(4) 0.0249(8) Uani 1 1 d . . .
C7 C 0.4313(3) 0.11824(9) 0.4023(5) 0.0304(9) Uani 1 1 d . . .
H7 H 0.4705 0.1219 0.4829 0.036 Uiso 1 1 calc R . .
C8 C 0.3164(3) 0.17051(10) 0.0919(4) 0.0268(9) Uani 1 1 d . . .
C9 C 0.3649(3) 0.28896(10) 0.3777(7) 0.0435(10) Uani 1 1 d . . .
H9 H 0.4118 0.2777 0.4306 0.052 Uiso 1 1 calc R . .
C10 C 0.3693(3) 0.32180(12) 0.3247(6) 0.0445(12) Uani 1 1 d . . .
H10 H 0.4192 0.3372 0.3325 0.053 Uiso 1 1 calc R . .
C11 C 0.2347(3) 0.29903(11) 0.2691(5) 0.0383(10) Uani 1 1 d . . .
H11 H 0.1749 0.2965 0.2314 0.046 Uiso 1 1 calc R . .
C12 C 0.2579(3) 0.35927(10) 0.1797(5) 0.0334(9) Uani 1 1 d . . .
C13 C 0.3250(4) 0.37959(12) 0.1141(7) 0.0518(13) Uani 1 1 d . . .
H13 H 0.3875 0.3735 0.1215 0.062 Uiso 1 1 calc R . .
C14 C 0.2983(4) 0.40939(14) 0.0364(7) 0.0550(14) Uani 1 1 d . . .
H14 H 0.3431 0.4232 -0.0097 0.066 Uiso 1 1 calc R . .
C15 C 0.2069(4) 0.41839(11) 0.0276(6) 0.0436(12) Uani 1 1 d . . .
C16 C 0.1403(4) 0.39823(13) 0.0932(7) 0.0614(17) Uani 1 1 d . . .
H16 H 0.0778 0.4043 0.0851 0.074 Uiso 1 1 calc R . .
C17 C 0.1661(4) 0.36839(14) 0.1723(7) 0.0596(17) Uani 1 1 d . . .
H17 H 0.1213 0.3548 0.2196 0.072 Uiso 1 1 calc R . .
C18 C 0.2277(5) 0.47947(16) -0.0630(9) 0.098(3) Uani 1 1 d . . .
H18 H 0.2819 0.4852 -0.0123 0.117 Uiso 1 1 calc R . .
C19 C 0.1806(5) 0.49994(14) -0.1581(9) 0.087(3) Uani 1 1 d . . .
H19 H 0.1966 0.5228 -0.1823 0.104 Uiso 1 1 calc R . .
C20 C 0.1103(3) 0.45186(11) -0.1503(5) 0.0436(12) Uani 1 1 d . . .
H20 H 0.0680 0.4340 -0.1694 0.052 Uiso 1 1 calc R . .
H8A H 0.104(4) 0.2252(12) 0.1269(16) 0.052 Uiso 1 1 d D . .
H8B H 0.052(2) 0.2410(12) 0.246(6) 0.052 Uiso 1 1 d D . .
H9A H 0.082(3) 0.2404(12) 0.594(4) 0.052 Uiso 1 1 d D . .
H9B H 0.106(4) 0.2731(3) 0.520(7) 0.052 Uiso 1 1 d D . .

loop_
_atom_site_aniso_label
_atom_site_aniso_U_11
_atom_site_aniso_U_22
_atom_site_aniso_U_33
_atom_site_aniso_U_23
_atom_site_aniso_U_13
_atom_site_aniso_U_12
Cd1 0.0392(2) 0.01868(16) 0.03102(19) 0.000 0.000 0.00022(18)
Cd2 0.02899(14) 0.02521(13) 0.02777(13) 0.00389(14) 0.00161(18) 0.00055(9)
N1 0.050(2) 0.036(2) 0.062(3) 0.019(2) -0.016(2) -0.0104(19)
N2 0.049(2) 0.034(2) 0.067(3) 0.0207(19) -0.020(2) -0.0149(18)
N3 0.036(2) 0.0245(18) 0.040(2) 0.0058(16) 0.0004(16) 0.0009(14)
N4 0.0359(19) 0.0266(17) 0.042(3) 0.0039(15) 0.0000(16) 0.0009(13)
O1 0.086(3) 0.0251(16) 0.063(2) 0.0108(15) -0.024(2) -0.0065(16)
O2 0.132(4) 0.0304(17) 0.069(3) 0.0122(17) -0.056(3) -0.002(2)
O3 0.0544(19) 0.0318(16) 0.0240(15) 0.0023(12) -0.0020(14) 0.0082(14)
O4 0.0354(18) 0.0286(14) 0.0301(16) 0.0049(13) -0.0011(13) 0.0056(11)
O5 0.0287(14) 0.0288(14) 0.0346(14) -0.0035(12) -0.0006(12) 0.0040(12)
O6 0.0369(16) 0.0348(16) 0.0360(16) 0.0075(13) 0.0056(13) -0.0084(13)
O7 0.0293(15) 0.0282(15) 0.0439(17) -0.0013(13) -0.0098(13) 0.0000(12)
O8 0.050(2) 0.090(3) 0.0384(19) -0.024(2) -0.0140(18) 0.031(2)
O9 0.084(3) 0.044(2) 0.0453(19) 0.0148(17) 0.0253(19) 0.027(2)
O10 0.069(3) 0.079(3) 0.093(3) -0.033(2) -0.003(2) -0.016(2)
S3 0.0250(4) 0.0198(4) 0.0282(5) 0.0014(4) -0.0017(5) -0.0014(3)
C1 0.044(3) 0.029(2) 0.043(3) 0.0104(19) -0.002(2) -0.0025(19)
C2 0.038(2) 0.0249(18) 0.038(2) 0.009(2) -0.003(3) -0.0013(15)
C3 0.061(3) 0.022(2) 0.047(3) 0.007(2) -0.015(2) -0.010(2)
C4 0.049(3) 0.034(2) 0.039(3) 0.0012(19) -0.014(2) -0.007(2)
C5 0.034(2) 0.0209(19) 0.0279(19) 0.0017(16) -0.0020(17) -0.0010(16)
C6 0.027(2) 0.0202(19) 0.0274(18) -0.0003(15) 0.0008(16) -0.0052(15)
C7 0.035(2) 0.0249(19) 0.031(2) 0.0009(17) -0.0055(18) -0.0011(15)
C8 0.027(2) 0.0263(19) 0.027(2) 0.0023(16) -0.0027(16) -0.0045(16)
C9 0.041(2) 0.037(2) 0.052(2) 0.010(3) -0.009(3) -0.0020(17)
C10 0.039(2) 0.036(2) 0.059(3) 0.009(2) -0.014(2) -0.0053(19)
C11 0.032(2) 0.034(2) 0.048(3) 0.007(2) -0.003(2) 0.0018(19)
C12 0.037(2) 0.024(2) 0.039(2) 0.0034(17) -0.004(2) 0.0014(18)
C13 0.032(2) 0.046(3) 0.077(4) 0.025(3) 0.008(3) 0.005(2)
C14 0.039(3) 0.056(3) 0.070(4) 0.034(3) -0.004(3) -0.012(2)
C15 0.052(3) 0.030(2) 0.049(3) 0.014(2) -0.013(2) -0.004(2)
C16 0.033(3) 0.054(3) 0.098(5) 0.035(3) -0.001(3) 0.005(2)
C17 0.039(3) 0.044(3) 0.096(5) 0.035(3) 0.004(3) -0.003(2)
C18 0.093(5) 0.061(4) 0.140(8) 0.049(4) -0.075(5) -0.044(4)
C19 0.091(5) 0.047(3) 0.123(7) 0.044(4) -0.053(5) -0.035(3)
C20 0.047(2) 0.029(2) 0.054(3) 0.013(2) -0.015(2) -0.0062(18)

loop_
_atom_type_symbol
_atom_type_description
_atom_type_scat_dispersion_real
_atom_type_scat_dispersion_imag
_atom_type_scat_source
C C 0.0033 0.0016 'International Tables Vol C Tables 4.2.6.8 and 6.1.1.4'
H H 0.0000 0.0000 'International Tables Vol C Tables 4.2.6.8 and 6.1.1.4'
N N 0.0061 0.0033 'International Tables Vol C Tables 4.2.6.8 and 6.1.1.4'
O O 0.0106 0.0060 'International Tables Vol C Tables 4.2.6.8 and 6.1.1.4'
S S 0.1246 0.1234 'International Tables Vol C Tables 4.2.6.8 and 6.1.1.4'
Cd Cd -0.8075 1.2024 'International Tables Vol C Tables 4.2.6.8 and 6.1.1.4'

loop_
_geom_angle_atom_site_label_1
_geom_angle_atom_site_label_2
_geom_angle_atom_site_label_3
_geom_angle
_geom_angle_site_symmetry_1
_geom_angle_site_symmetry_3
N1 Cd1 N1 97.4(3) 3_556 4_546
N1 Cd1 O1 102.60(14) 3_556 2_655
N1 Cd1 O1 138.20(13) 4_546 2_655
N1 Cd1 O1 138.20(13) 3_556 .
N1 Cd1 O1 102.60(14) 4_546 .
O1 Cd1 O1 86.3(2) 2_655 .
N1 Cd1 O2 104.61(16) 3_556 2_655
N1 Cd1 O2 85.58(14) 4_546 2_655
O1 Cd1 O2 54.05(12) 2_655 2_655
O1 Cd1 O2 113.17(15) . 2_655
N1 Cd1 O2 85.58(14) 3_556 .
N1 Cd1 O2 104.61(16) 4_546 .
O1 Cd1 O2 113.17(15) 2_655 .
O1 Cd1 O2 54.05(12) . .
O2 Cd1 O2 164.8(2) 2_655 .
N1 Cd1 C1 107.09(14) 3_556 2_655
N1 Cd1 C1 111.57(15) 4_546 2_655
O1 Cd1 C1 27.15(13) 2_655 2_655
O1 Cd1 C1 99.14(14) . 2_655
O2 Cd1 C1 27.01(13) 2_655 2_655
O2 Cd1 C1 139.29(16) . 2_655
N1 Cd1 C1 111.57(15) 3_556 .
N1 Cd1 C1 107.09(14) 4_546 .
O1 Cd1 C1 99.14(14) 2_655 .
O1 Cd1 C1 27.15(13) . .
O2 Cd1 C1 139.29(16) 2_655 .
O2 Cd1 C1 27.01(13) . .
C1 Cd1 C1 119.9(2) 2_655 .
N4 Cd2 O3 170.09(12) . 8_545
N4 Cd2 O8 93.31(15) . .
O3 Cd2 O8 93.53(15) 8_545 .
N4 Cd2 O4 96.45(11) . .
O3 Cd2 O4 92.10(10) 8_545 .
O8 Cd2 O4 76.59(11) . .
N4 Cd2 O5 82.90(11) . .
O3 Cd2 O5 93.89(11) 8_545 .
O8 Cd2 O5 154.58(12) . .
O4 Cd2 O5 78.87(9) . .
N4 Cd2 O9 83.42(13) . .
O3 Cd2 O9 91.76(12) 8_545 .
O8 Cd2 O9 72.91(14) . .
O4 Cd2 O9 149.43(12) . .
O5 Cd2 O9 131.05(13) . .
N4 Cd2 O4 116.92(11) . 8_545
O3 Cd2 O4 53.19(9) 8_545 8_545
O8 Cd2 O4 128.33(13) . 8_545
O4 Cd2 O4 133.51(10) . 8_545
O5 Cd2 O4 74.59(9) . 8_545
O9 Cd2 O4 70.52(10) . 8_545
C20 N1 C19 104.5(4) . .
C20 N1 Cd1 125.7(3) . 3_454
C19 N1 Cd1 129.8(3) . 3_454
C20 N2 C18 105.8(4) . .
C20 N2 C15 127.3(4) . .
C18 N2 C15 126.7(4) . .
C11 N3 C10 107.4(3) . .
C11 N3 C12 125.5(4) . .
C10 N3 C12 127.0(4) . .
C11 N4 C9 105.6(4) . .
C11 N4 Cd2 123.6(3) . .
C9 N4 Cd2 130.7(3) . .
C1 O1 Cd1 93.4(3) . .
C1 O2 Cd1 90.2(3) . .
C8 O3 Cd2 99.7(2) . 8_544
C8 O4 Cd2 141.7(2) . .
C8 O4 Cd2 84.9(2) . 8_544
Cd2 O4 Cd2 133.30(11) . 8_544
S3 O5 Cd2 133.79(17) . .
O6 S3 O7 113.15(18) . .
O6 S3 O5 112.43(17) . .
O7 S3 O5 111.61(18) . .
O6 S3 C6 106.73(18) . .
O7 S3 C6 106.36(17) . .
O5 S3 C6 105.97(17) . .
O2 C1 O1 121.9(4) . .
O2 C1 C2 118.5(4) . .
O1 C1 C2 119.6(4) . .
O2 C1 Cd1 62.8(2) . .
O1 C1 Cd1 59.5(2) . .
C2 C1 Cd1 171.5(3) . .
C3 C2 C7 119.1(4) . .
C3 C2 C1 121.0(4) . .
C7 C2 C1 119.8(4) . .
C2 C3 C4 120.2(4) . .
C5 C4 C3 120.6(4) . .
C6 C5 C4 118.8(4) . .
C6 C5 C8 123.4(3) . .
C4 C5 C8 117.8(3) . .
C5 C6 C7 120.3(3) . .
C5 C6 S3 122.9(3) . .
C7 C6 S3 116.8(3) . .
C2 C7 C6 121.0(4) . .
O4 C8 O3 121.8(3) . .
O4 C8 C5 120.1(3) . .
O3 C8 C5 118.0(3) . .
C10 C9 N4 109.4(4) . .
C9 C10 N3 106.2(4) . .
N4 C11 N3 111.4(4) . .
C17 C12 C13 120.9(4) . .
C17 C12 N3 120.1(4) . .
C13 C12 N3 119.0(4) . .
C12 C13 C14 119.1(5) . .
C15 C14 C13 120.2(5) . .
C14 C15 C16 120.7(4) . .
C14 C15 N2 119.2(4) . .
C16 C15 N2 120.1(5) . .
C15 C16 C17 119.8(5) . .
C12 C17 C16 119.4(5) . .
C19 C18 N2 106.5(5) . .
C18 C19 N1 110.3(5) . .
N1 C20 N2 112.8(4) . .

loop_
_geom_bond_atom_site_label_1
_geom_bond_atom_site_label_2
_geom_bond_distance
_geom_bond_site_symmetry_2
Cd1 N1 2.228(4) 3_556
Cd1 N1 2.228(4) 4_546
Cd1 O1 2.340(3) 2_655
Cd1 O1 2.340(3) .
Cd1 O2 2.412(3) 2_655
Cd1 O2 2.412(3) .
Cd1 C1 2.712(4) 2_655
Cd1 C1 2.712(4) .
Cd2 N4 2.245(3) .
Cd2 O3 2.275(3) 8_545
Cd2 O8 2.300(4) .
Cd2 O4 2.380(3) .
Cd2 O5 2.393(3) .
Cd2 O9 2.439(4) .
Cd2 O4 2.592(3) 8_545
N1 C20 1.306(5) .
N1 C19 1.347(7) .
N1 Cd1 2.228(4) 3_454
N2 C20 1.330(6) .
N2 C18 1.353(6) .
N2 C15 1.434(6) .
N3 C11 1.332(5) .
N3 C10 1.372(6) .
N3 C12 1.437(5) .
N4 C11 1.313(6) .
N4 C9 1.381(5) .
O1 C1 1.240(5) .
O2 C1 1.231(6) .
O3 C8 1.258(5) .
O3 Cd2 2.275(3) 8_544
O4 C8 1.256(5) .
O4 Cd2 2.592(3) 8_544
O5 S3 1.465(3) .
O6 S3 1.449(3) .
O7 S3 1.450(3) .
S3 C6 1.783(4) .
C1 C2 1.508(6) .
C2 C3 1.385(6) .
C2 C7 1.386(5) .
C3 C4 1.398(6) .
C4 C5 1.396(5) .
C5 C6 1.386(5) .
C5 C8 1.504(5) .
C6 C7 1.392(5) .
C9 C10 1.345(6) .
C12 C17 1.366(7) .
C12 C13 1.372(6) .
C13 C14 1.391(7) .
C14 C15 1.360(7) .
C15 C16 1.364(7) .
C16 C17 1.395(7) .
C18 C19 1.343(8) .

loop_
_geom_hbond_atom_site_label_D
_geom_hbond_atom_site_label_H
_geom_hbond_atom_site_label_A
_geom_hbond_distance_DH
_geom_hbond_distance_HA
_geom_hbond_distance_DA
_geom_hbond_angle_DHA
_geom_hbond_site_symmetry_A
O9 H9B S3 0.858(11) 3.00(5) 3.497(4) 119(5) 3_455
O9 H9B O7 0.858(11) 2.13(3) 2.875(4) 145(5) 3_455
O9 H9A O6 0.847(11) 2.03(2) 2.837(5) 160(5) 8_545
O8 H8B O6 0.859(11) 2.34(4) 3.063(5) 142(5) 3_455
O8 H8A S3 0.857(11) 2.95(3) 3.721(4) 150(4) 8_544
O8 H8A O5 0.857(11) 1.882(16) 2.727(5) 168(5) 8_544
C20 H20 O10 0.93 2.50 3.424(6) 170.7 6_554
C20 H20 O2 0.93 2.61 3.154(6) 117.5 3_454
C18 H18 O1 0.93 2.42 3.128(7) 133.1 5_554
C10 H10 O10 0.93 2.50 3.423(6) 171.6 3
O10 H10B O3 0.85 2.11 2.935(5) 164.4 8_545
O10 H10A O2 0.85 2.14 2.992(6) 179.3 8_544
